data_4083598
loop_
_publ_author_name
'Emanuelsson, Rikard'
'Denisova, Aleksandra V.'
'Baumgartner, Judith'
'Ottosson, Henrik'

_publ_section_title
;
 Optimization of the Cyclic Cross-Hyperconjugation in
 1,4-Ditetrelcyclohexa-2,5-dienes
;
_journal_issue 12
_journal_name_full Organometallics
_journal_page_first 2997
_journal_paper_doi 10.1021/om5001875
_journal_volume 33
_journal_year 2014
_chemical_formula_sum 'C24 H56 Ge4 Si2'
_chemical_formula_weight 691.23
_chemical_name_systematic
;
 ?
;
_space_group_IT_number 15
_symmetry_cell_setting monoclinic
_symmetry_space_group_name_Hall '-C 2yc'
_symmetry_space_group_name_H-M 'C 1 2/c 1'
_atom_sites_solution_hydrogens geom
_atom_sites_solution_primary direct
_atom_sites_solution_secondary difmap
_audit_creation_method SHELXL-97
_cell_angle_alpha 90.00
_cell_angle_beta 101.01(3)
_cell_angle_gamma 90.00
_cell_formula_units_Z 4
_cell_length_a 17.199(3)
_cell_length_b 9.4822(19)
_cell_length_c 20.814(4)
_cell_measurement_reflns_used 8027
_cell_measurement_temperature 100(2)
_cell_measurement_theta_max 52.529
_cell_measurement_theta_min 4.916
_cell_volume 3332.0(11)
_computing_cell_refinement 'Bruker XSCANS'
_computing_data_collection 'Bruker XSCANS'
_computing_data_reduction 'Bruker SHELXTL'
_computing_molecular_graphics 'Bruker SHELXTL'
_computing_publication_material 'Bruker SHELXTL'
_computing_structure_refinement 'SHELXL-97 (Sheldrick, 1997)'
_computing_structure_solution 'SHELXS-97 (Sheldrick, 1990)'
_diffrn_ambient_temperature 100(2)
_diffrn_measured_fraction_theta_full 0.999
_diffrn_measured_fraction_theta_max 0.999
_diffrn_measurement_device_type 'SMART APEX'
_diffrn_measurement_method '\w scans'
_diffrn_radiation_monochromator graphite
_diffrn_radiation_source 'fine-focus sealed tube'
_diffrn_radiation_type MoK\a
_diffrn_radiation_wavelength 0.71073
_diffrn_reflns_av_R_equivalents 0.0217
_diffrn_reflns_av_sigmaI/netI 0.0208
_diffrn_reflns_limit_h_max 21
_diffrn_reflns_limit_h_min -21
_diffrn_reflns_limit_k_max 11
_diffrn_reflns_limit_k_min -11
_diffrn_reflns_limit_l_max 25
_diffrn_reflns_limit_l_min -25
_diffrn_reflns_number 11155
_diffrn_reflns_theta_full 26.33
_diffrn_reflns_theta_max 26.33
_diffrn_reflns_theta_min 1.99
_exptl_absorpt_coefficient_mu 3.656
_exptl_absorpt_correction_T_max 0.6681
_exptl_absorpt_correction_T_min 0.4385
_exptl_absorpt_correction_type multi-scan
_exptl_absorpt_process_details SADABS
_exptl_crystal_colour colorless
_exptl_crystal_density_diffrn 1.378
_exptl_crystal_density_method 'not measured'
_exptl_crystal_description blocks
_exptl_crystal_F_000 1424
_exptl_crystal_size_max 0.27
_exptl_crystal_size_mid 0.18
_exptl_crystal_size_min 0.12
_platon_squeeze_details
;
;
_refine_diff_density_max 0.377
_refine_diff_density_min -0.235
_refine_diff_density_rms 0.060
_refine_ls_extinction_method none
_refine_ls_goodness_of_fit_ref 1.064
_refine_ls_hydrogen_treatment constr
_refine_ls_matrix_type full
_refine_ls_number_parameters 144
_refine_ls_number_reflns 3392
_refine_ls_number_restraints 0
_refine_ls_restrained_S_all 1.064
_refine_ls_R_factor_all 0.0210
_refine_ls_R_factor_gt 0.0194
_refine_ls_shift/su_max 0.002
_refine_ls_shift/su_mean 0.000
_refine_ls_structure_factor_coef Fsqd
_refine_ls_weighting_details 'calc w=1/[\s^2^(Fo^2^)+(0.0262P)^2^+1.8443P] where P=(Fo^2^+2Fc^2^)/3'
_refine_ls_weighting_scheme calc
_refine_ls_wR_factor_gt 0.0486
_refine_ls_wR_factor_ref 0.0493
_reflns_number_gt 3187
_reflns_number_total 3392
_reflns_threshold_expression >2sigma(I)
_cod_data_source_file om5001875_si_003.cif
_cod_data_source_block sad1
_cod_depositor_comments 'Adding full bibliography for 4083598.cif.'
_cod_original_cell_volume 3332.0(12)
_cod_original_sg_symbol_H-M C2/c
_cod_database_code 4083598

loop_
_symmetry_equiv_pos_as_xyz
'x, y, z'
'-x, y, -z+1/2'
'x+1/2, y+1/2, z'
'-x+1/2, y+1/2, -z+1/2'
'-x, -y, -z'
'x, -y, z-1/2'
'-x+1/2, -y+1/2, -z'
'x+1/2, -y+1/2, z-1/2'

loop_
_atom_site_label
_atom_site_type_symbol
_atom_site_fract_x
_atom_site_fract_y
_atom_site_fract_z
_atom_site_U_iso_or_equiv
_atom_site_adp_type
_atom_site_occupancy
_atom_site_symmetry_multiplicity
_atom_site_calc_flag
_atom_site_refinement_flags
Ge1 Ge 0.096607(9) 0.389678(17) 0.389624(7) 0.01704(6) Uani 1 1 d .
Ge2 Ge 0.167280(10) 0.015104(18) 0.350427(8) 0.01858(6) Uani 1 1 d .
Si3 Si 0.18941(2) 0.20519(4) 0.427813(19) 0.01308(9) Uani 1 1 d .
C1 C 0.10095(14) 0.5225(2) 0.46238(10) 0.0397(5) Uani 1 1 d .
H1A H 0.0653 0.6019 0.4483 0.060 Uiso 1 1 calc R
H1B H 0.1552 0.5575 0.4759 0.060 Uiso 1 1 calc R
H1C H 0.0846 0.4745 0.4993 0.060 Uiso 1 1 calc R
C2 C -0.01263(10) 0.3265(2) 0.36183(11) 0.0374(5) Uani 1 1 d .
H2A H -0.0291 0.2736 0.3974 0.056 Uiso 1 1 calc R
H2B H -0.0164 0.2656 0.3233 0.056 Uiso 1 1 calc R
H2C H -0.0473 0.4085 0.3508 0.056 Uiso 1 1 calc R
C3 C 0.12291(13) 0.49802(19) 0.31625(10) 0.0329(4) Uani 1 1 d .
H3A H 0.1212 0.4357 0.2784 0.049 Uiso 1 1 calc R
H3B H 0.1762 0.5378 0.3290 0.049 Uiso 1 1 calc R
H3C H 0.0845 0.5745 0.3047 0.049 Uiso 1 1 calc R
C4 C 0.06126(10) -0.0689(2) 0.34251(9) 0.0290(4) Uani 1 1 d .
H4A H 0.0211 0.0055 0.3337 0.043 Uiso 1 1 calc R
H4B H 0.0572 -0.1169 0.3834 0.043 Uiso 1 1 calc R
H4C H 0.0527 -0.1371 0.3065 0.043 Uiso 1 1 calc R
C5 C 0.24332(11) -0.14086(19) 0.36874(10) 0.0306(4) Uani 1 1 d .
H5A H 0.2374 -0.2031 0.3305 0.046 Uiso 1 1 calc R
H5B H 0.2332 -0.1945 0.4066 0.046 Uiso 1 1 calc R
H5C H 0.2973 -0.1030 0.3783 0.046 Uiso 1 1 calc R
C6 C 0.17077(12) 0.0884(2) 0.26294(8) 0.0311(4) Uani 1 1 d .
H6A H 0.2259 0.1054 0.2592 0.047 Uiso 1 1 calc R
H6B H 0.1410 0.1770 0.2560 0.047 Uiso 1 1 calc R
H6C H 0.1471 0.0194 0.2299 0.047 Uiso 1 1 calc R
C7 C 0.16917(8) 0.15766(16) 0.51060(7) 0.0144(3) Uani 1 1 d .
C8 C 0.28795(9) 0.29358(16) 0.43261(7) 0.0153(3) Uani 1 1 d .
C9 C 0.09756(9) 0.06206(17) 0.50917(8) 0.0184(3) Uani 1 1 d .
H9A H 0.0608 0.0721 0.4666 0.022 Uiso 1 1 calc R
H9B H 0.0690 0.0906 0.5441 0.022 Uiso 1 1 calc R
C10 C 0.12377(10) -0.09199(17) 0.51920(9) 0.0248(4) Uani 1 1 d .
H10A H 0.1560 -0.1176 0.4869 0.037 Uiso 1 1 calc R
H10B H 0.0770 -0.1530 0.5137 0.037 Uiso 1 1 calc R
H10C H 0.1551 -0.1040 0.5634 0.037 Uiso 1 1 calc R
C11 C 0.31331(9) 0.31960(18) 0.36729(7) 0.0203(3) Uani 1 1 d .
H11A H 0.3385 0.4136 0.3681 0.024 Uiso 1 1 calc R
H11B H 0.2659 0.3198 0.3319 0.024 Uiso 1 1 calc R
C12 C 0.37142(10) 0.20734(19) 0.35255(9) 0.0281(4) Uani 1 1 d .
H12A H 0.4193 0.2090 0.3867 0.042 Uiso 1 1 calc R
H12B H 0.3856 0.2270 0.3100 0.042 Uiso 1 1 calc R
H12C H 0.3466 0.1141 0.3515 0.042 Uiso 1 1 calc R

loop_
_atom_site_aniso_label
_atom_site_aniso_U_11
_atom_site_aniso_U_22
_atom_site_aniso_U_33
_atom_site_aniso_U_23
_atom_site_aniso_U_13
_atom_site_aniso_U_12
Ge1 0.01569(10) 0.01671(10) 0.01769(9) 0.00148(6) 0.00058(7) 0.00207(6)
Ge2 0.01817(10) 0.01789(10) 0.01852(10) -0.00495(6) 0.00054(7) 0.00076(6)
Si3 0.0117(2) 0.0143(2) 0.01298(18) -0.00024(14) 0.00151(15) -0.00074(15)
C1 0.0515(13) 0.0323(10) 0.0322(10) -0.0094(8) 0.0002(9) 0.0190(9)
C2 0.0164(9) 0.0372(11) 0.0541(12) 0.0140(9) -0.0042(8) 0.0001(8)
C3 0.0399(11) 0.0259(10) 0.0342(10) 0.0119(7) 0.0104(9) 0.0040(8)
C4 0.0246(9) 0.0270(9) 0.0326(9) -0.0099(8) -0.0011(7) -0.0048(7)
C5 0.0286(10) 0.0230(9) 0.0392(10) -0.0059(7) 0.0042(8) 0.0049(7)
C6 0.0400(11) 0.0351(10) 0.0171(8) -0.0076(7) 0.0030(7) 0.0007(8)
C7 0.0115(7) 0.0149(7) 0.0174(7) 0.0029(6) 0.0043(5) 0.0011(6)
C8 0.0129(7) 0.0158(7) 0.0175(7) 0.0021(5) 0.0042(6) 0.0015(6)
C9 0.0139(7) 0.0205(8) 0.0206(7) 0.0000(6) 0.0032(6) -0.0033(6)
C10 0.0227(9) 0.0197(8) 0.0318(9) 0.0031(7) 0.0049(7) -0.0048(7)
C11 0.0188(8) 0.0261(8) 0.0169(7) 0.0020(6) 0.0054(6) -0.0029(7)
C12 0.0238(9) 0.0365(10) 0.0271(9) -0.0036(7) 0.0125(7) -0.0005(7)

loop_
_atom_type_symbol
_atom_type_description
_atom_type_scat_dispersion_real
_atom_type_scat_dispersion_imag
_atom_type_scat_source
C C 0.0033 0.0016 'International Tables Vol C Tables 4.2.6.8 and 6.1.1.4'
H H 0.0000 0.0000 'International Tables Vol C Tables 4.2.6.8 and 6.1.1.4'
Si Si 0.0817 0.0704 'International Tables Vol C Tables 4.2.6.8 and 6.1.1.4'
Ge Ge 0.1547 1.8001 'International Tables Vol C Tables 4.2.6.8 and 6.1.1.4'

loop_
_geom_angle_atom_site_label_1
_geom_angle_atom_site_label_2
_geom_angle_atom_site_label_3
_geom_angle
_geom_angle_site_symmetry_1
C2 Ge1 C1 108.59(10) .
C2 Ge1 C3 106.37(9) .
C1 Ge1 C3 106.51(9) .
C2 Ge1 Si3 114.60(6) .
C1 Ge1 Si3 106.72(6) .
C3 Ge1 Si3 113.68(6) .
C6 Ge2 C5 108.06(8) .
C6 Ge2 C4 104.95(8) .
C5 Ge2 C4 106.48(8) .
C6 Ge2 Si3 109.16(6) .
C5 Ge2 Si3 114.92(6) .
C4 Ge2 Si3 112.71(6) .
C8 Si3 C7 112.48(7) .
C8 Si3 Ge2 113.41(5) .
C7 Si3 Ge2 113.74(5) .
C8 Si3 Ge1 103.23(5) .
C7 Si3 Ge1 104.53(5) .
Ge2 Si3 Ge1 108.38(3) .
C8 C7 C9 121.67(13) 7_556
C8 C7 Si3 123.75(11) 7_556
C9 C7 Si3 114.55(11) .
C7 C8 C11 121.58(14) 7_556
C7 C8 Si3 122.45(11) 7_556
C11 C8 Si3 115.72(11) .
C7 C9 C10 110.41(13) .
C8 C11 C12 112.02(14) .

loop_
_geom_bond_atom_site_label_1
_geom_bond_atom_site_label_2
_geom_bond_distance
_geom_bond_site_symmetry_2
Ge1 C2 1.9514(18) .
Ge1 C1 1.9599(19) .
Ge1 C3 1.9637(18) .
Ge1 Si3 2.3990(6) .
Ge2 C6 1.9608(18) .
Ge2 C5 1.9628(18) .
Ge2 C4 1.9676(18) .
Ge2 Si3 2.3987(6) .
Si3 C8 1.8762(15) .
Si3 C7 1.8769(15) .
C7 C8 1.350(2) 7_556
C7 C9 1.525(2) .
C8 C7 1.350(2) 7_556
C8 C11 1.525(2) .
C9 C10 1.531(2) .
C11 C12 1.531(2) .

loop_
_geom_torsion_atom_site_label_1
_geom_torsion_atom_site_label_2
_geom_torsion_atom_site_label_3
_geom_torsion_atom_site_label_4
_geom_torsion
_geom_torsion_site_symmetry_1
_geom_torsion_site_symmetry_4
C6 Ge2 Si3 C8 -60.50(8) . .
C5 Ge2 Si3 C8 61.06(8) . .
C4 Ge2 Si3 C8 -176.69(8) . .
C6 Ge2 Si3 C7 169.29(8) . .
C5 Ge2 Si3 C7 -69.16(8) . .
C4 Ge2 Si3 C7 53.09(8) . .
C6 Ge2 Si3 Ge1 53.50(7) . .
C5 Ge2 Si3 Ge1 175.06(7) . .
C4 Ge2 Si3 Ge1 -62.70(7) . .
C2 Ge1 Si3 C8 168.19(9) . .
C1 Ge1 Si3 C8 -71.56(9) . .
C3 Ge1 Si3 C8 45.56(8) . .
C2 Ge1 Si3 C7 -73.98(9) . .
C1 Ge1 Si3 C7 46.27(9) . .
C3 Ge1 Si3 C7 163.39(8) . .
C2 Ge1 Si3 Ge2 47.65(8) . .
C1 Ge1 Si3 Ge2 167.89(8) . .
C3 Ge1 Si3 Ge2 -74.98(7) . .
C8 Si3 C7 C8 12.82(18) . 7_556
Ge2 Si3 C7 C8 143.50(12) . 7_556
Ge1 Si3 C7 C8 -98.48(13) . 7_556
C8 Si3 C7 C9 -169.24(10) . .
Ge2 Si3 C7 C9 -38.56(12) . .
Ge1 Si3 C7 C9 79.46(11) . .
C7 Si3 C8 C7 -12.63(17) . 7_556
Ge2 Si3 C8 C7 -143.48(12) . 7_556
Ge1 Si3 C8 C7 99.48(13) . 7_556
C7 Si3 C8 C11 172.91(11) . .
Ge2 Si3 C8 C11 42.06(12) . .
Ge1 Si3 C8 C11 -74.98(11) . .
C8 C7 C9 C10 -84.74(18) 7_556 .
Si3 C7 C9 C10 97.27(13) . .
C7 C8 C11 C12 86.28(18) 7_556 .
Si3 C8 C11 C12 -99.20(14) . .

loop_
_platon_squeeze_void_nr
_platon_squeeze_void_average_x
_platon_squeeze_void_average_y
_platon_squeeze_void_average_z
_platon_squeeze_void_volume
_platon_squeeze_void_count_electrons
_platon_squeeze_void_content
1 0.500 0.192 0.250 11 0 ' '
2 0.000 0.308 0.750 11 0 ' '
3 0.000 0.692 0.250 11 0 ' '
4 0.500 0.808 0.750 11 0 ' '
